data_4306061
loop_
_publ_author_name
'Chandan Mukherjee'
'Ulrich Pieper'
'Eberhard Bothe'
'Vinzenz Bachler'
'Eckhard Bill'
'Thomas Weyherm\"uller'
'Phalguni Chaudhuri'

_publ_section_title
;
Ligand-Derived Oxidase Activity. Catalytic Aerial Oxidation of Alcohols
(Including Methanol) by Cu(II)-Diradical Complexes
;
_journal_name_full 'Inorganic Chemistry'
_journal_page_first 8943
_journal_page_last 8956
_journal_paper_doi 10.1021/ic8009767
_journal_volume 47
_journal_year 2008
_chemical_formula_sum 'C44 H46 Cu F12 N2 O2'
_chemical_formula_weight 926.37
_chemical_name_systematic
; 
 ? 
;
_space_group_IT_number 2
_symmetry_cell_setting triclinic
_symmetry_space_group_name_Hall '-P 1'
_symmetry_space_group_name_H-M 'P -1'
_atom_sites_solution_hydrogens geom
_atom_sites_solution_primary direct
_atom_sites_solution_secondary difmap
_audit_creation_method SHELXL-97
_cell_angle_alpha 67.95(2)
_cell_angle_beta 81.28(2)
_cell_angle_gamma 83.86(2)
_cell_formula_units_Z 2
_cell_length_a 11.426(1)
_cell_length_b 14.197(2)
_cell_length_c 14.726(2)
_cell_measurement_temperature 100(2)
_cell_volume 2185.2(6)
_computing_cell_refinement 'Siemens SAINT'
_computing_data_collection 'Siemens SAINT'
_computing_data_reduction 'Siemens SAINT'
_computing_structure_refinement 'SHELXL-97 (Sheldrick, 1997)'
_computing_structure_solution 'SHELXS-97 (Sheldrick, 1990)'
_diffrn_ambient_temperature 100(2)
_diffrn_measured_fraction_theta_full 0.952
_diffrn_measured_fraction_theta_max 0.952
_diffrn_measurement_device_type 'Siemens SMART CCD-Detector'
_diffrn_measurement_method 'images taken at 0.3 deg. stepwise rotation in omega, 15 sec./frame'
_diffrn_radiation_monochromator graphite
_diffrn_radiation_source 'fine-focus sealed tube'
_diffrn_radiation_type MoK\a
_diffrn_radiation_wavelength 0.71073
_diffrn_reflns_av_R_equivalents 0.0368
_diffrn_reflns_av_sigmaI/netI 0.0586
_diffrn_reflns_limit_h_max 14
_diffrn_reflns_limit_h_min -12
_diffrn_reflns_limit_k_max 17
_diffrn_reflns_limit_k_min -15
_diffrn_reflns_limit_l_max 18
_diffrn_reflns_limit_l_min -14
_diffrn_reflns_number 17366
_diffrn_reflns_theta_full 26.00
_diffrn_reflns_theta_max 26.00
_diffrn_reflns_theta_min 2.21
_exptl_absorpt_coefficient_mu 0.589
_exptl_absorpt_correction_T_max 0.9168
_exptl_absorpt_correction_T_min 0.8159
_exptl_absorpt_correction_type multi-scan
_exptl_absorpt_process_details 'SADABS, G.M. Sheldrick 1994'
_exptl_crystal_colour black
_exptl_crystal_density_diffrn 1.408
_exptl_crystal_density_method 'not measured'
_exptl_crystal_description 'opaque block'
_exptl_crystal_F_000 954
_exptl_crystal_size_max 0.36
_exptl_crystal_size_mid 0.16
_exptl_crystal_size_min 0.15
_refine_diff_density_max 0.904
_refine_diff_density_min -0.507
_refine_diff_density_rms 0.069
_refine_ls_extinction_method none
_refine_ls_goodness_of_fit_ref 1.021
_refine_ls_hydrogen_treatment constr
_refine_ls_matrix_type full
_refine_ls_number_parameters 577
_refine_ls_number_reflns 8175
_refine_ls_number_restraints 22
_refine_ls_restrained_S_all 1.024
_refine_ls_R_factor_all 0.0764
_refine_ls_R_factor_gt 0.0484
_refine_ls_shift/su_max 0.000
_refine_ls_shift/su_mean 0.000
_refine_ls_structure_factor_coef Fsqd
_refine_ls_weighting_details 'calc w=1/[\s^2^(Fo^2^)+(0.0534P)^2^+1.9475P] where P=(Fo^2^+2Fc^2^)/3'
_refine_ls_weighting_scheme calc
_refine_ls_wR_factor_gt 0.1076
_refine_ls_wR_factor_ref 0.1193
_reflns_number_gt 6032
_reflns_number_total 8175
_reflns_threshold_expression >2sigma(I)
_cod_data_source_file ic8009767_si_001_1.cif
_cod_data_source_block 1
_cod_depositor_comments
;
The following automatic conversions were performed:
'_symmetry_cell_setting' value 'Triclinic' changed to 'triclinic'
according to '/home/saulius/struct/CIF-dictionaries/cif_core.dic'
dictionary named 'cif_core.dic' version 2.4.1 from
2010-06-29.

'_exptl_absorpt_correction_type' value 'Multi-Scan' changed
to 'multi-scan' according to
'/home/saulius/struct/CIF-dictionaries/cif_core.dic' dictionary named
'cif_core.dic' version 2.4.1 from 2010-06-29.

Automatic conversion script
Id: cif_fix_enum 1527 2010-12-29 10:47:43Z saulius 
;
_cod_original_cell_volume 2185.2(5)
_cod_database_code 4306061

loop_
_symmetry_equiv_pos_as_xyz
'x, y, z'
'-x, -y, -z'

loop_
_atom_site_label
_atom_site_type_symbol
_atom_site_fract_x
_atom_site_fract_y
_atom_site_fract_z
_atom_site_U_iso_or_equiv
_atom_site_adp_type
_atom_site_occupancy
_atom_site_symmetry_multiplicity
_atom_site_calc_flag
_atom_site_refinement_flags
_atom_site_disorder_assembly
_atom_site_disorder_group
Cu1 Cu -0.09324(3) -0.12795(3) 0.26399(3) 0.01745(11) Uani 1 1 d . . .
F1 F -0.1697(2) -0.60188(17) 0.60619(15) 0.0514(6) Uani 1 1 d . . .
F2 F -0.3360(2) -0.51724(17) 0.59257(15) 0.0548(6) Uani 1 1 d . . .
F3 F -0.1824(3) -0.4511(2) 0.60763(16) 0.0985(13) Uani 1 1 d . . .
C22 C -0.2343(7) -0.5384(6) 0.2421(5) 0.0267(14) Uani 0.452(3) 1 d PD A 1
F4 F -0.2510(6) -0.6364(4) 0.2921(4) 0.0362(14) Uani 0.452(3) 1 d PD A 1
F5 F -0.1604(5) -0.5285(5) 0.1589(4) 0.0493(13) Uani 0.452(3) 1 d PD A 1
F6 F -0.3370(6) -0.4950(5) 0.2082(6) 0.0507(14) Uani 0.452(3) 1 d PD A 1
C22X C -0.2616(8) -0.5223(7) 0.2405(6) 0.0267(14) Uani 0.368(4) 1 d PD A 2
F4X F -0.2176(8) -0.6163(6) 0.2531(6) 0.0362(14) Uani 0.368(4) 1 d PD A 2
F5X F -0.2496(8) -0.4694(6) 0.1422(4) 0.0493(13) Uani 0.368(4) 1 d PD A 2
F6X F -0.3799(6) -0.5285(6) 0.2623(6) 0.0507(14) Uani 0.368(4) 1 d PD A 2
C22Y C -0.2545(11) -0.5191(10) 0.2357(10) 0.0267(14) Uani 0.180(3) 1 d PD A 3
F4Y F -0.1735(11) -0.5760(9) 0.2040(10) 0.0362(14) Uani 0.180(3) 1 d PD A 3
F5Y F -0.2951(15) -0.4446(9) 0.1583(10) 0.0493(13) Uani 0.180(3) 1 d PD A 3
F6Y F -0.3537(11) -0.5654(11) 0.2809(11) 0.0507(14) Uani 0.180(3) 1 d PD A 3
F7 F 0.18377(18) 0.29242(17) 0.06102(15) 0.0468(6) Uani 1 1 d . . .
F8 F 0.0420(2) 0.26953(17) -0.00621(15) 0.0562(7) Uani 1 1 d . . .
F9 F 0.0292(2) 0.39172(15) 0.04555(18) 0.0569(7) Uani 1 1 d . . .
F10 F 0.0475(3) 0.2881(2) 0.41169(19) 0.0897(11) Uani 1 1 d . . .
F11 F 0.0343(3) 0.1346(2) 0.4964(2) 0.0919(11) Uani 1 1 d . . .
F12 F -0.1190(2) 0.2321(3) 0.4726(2) 0.0815(10) Uani 1 1 d . . .
O1 O 0.05282(17) -0.07841(14) 0.18240(14) 0.0185(4) Uani 1 1 d . . .
O2 O -0.25319(18) -0.17225(14) 0.30649(15) 0.0223(5) Uani 1 1 d . . .
N1 N -0.0273(2) -0.25786(17) 0.26214(17) 0.0180(5) Uani 1 1 d . . .
N2 N -0.1628(2) -0.00354(17) 0.27808(18) 0.0186(5) Uani 1 1 d . . .
C1 C 0.0709(2) -0.2504(2) 0.1975(2) 0.0160(6) Uani 1 1 d . . .
C2 C 0.1129(2) -0.1478(2) 0.1543(2) 0.0163(6) Uani 1 1 d . . .
C3 C 0.2154(2) -0.1280(2) 0.0819(2) 0.0176(6) Uani 1 1 d . . .
C4 C 0.2703(3) -0.2095(2) 0.0611(2) 0.0206(6) Uani 1 1 d . . .
H4 H 0.3387 -0.1971 0.0136 0.025 Uiso 1 1 calc R . .
C5 C 0.2330(3) -0.3118(2) 0.1053(2) 0.0197(6) Uani 1 1 d . . .
C6 C 0.1339(3) -0.3305(2) 0.1726(2) 0.0188(6) Uani 1 1 d . . .
H6 H 0.1071 -0.3976 0.2029 0.023 Uiso 1 1 calc R . .
C7 C -0.0905(3) -0.3477(2) 0.3070(2) 0.0179(6) Uani 1 1 d . . .
C8 C -0.1201(3) -0.3836(2) 0.4088(2) 0.0229(7) Uani 1 1 d . . .
H8 H -0.0936 -0.3504 0.4466 0.027 Uiso 1 1 calc R . .
C9 C -0.1883(3) -0.4676(2) 0.4554(2) 0.0250(7) Uani 1 1 d . . .
C10 C -0.2301(3) -0.5158(2) 0.4013(2) 0.0259(7) Uani 1 1 d . A .
H10 H -0.2779 -0.5726 0.4332 0.031 Uiso 1 1 calc R . .
C11 C -0.2007(3) -0.4794(2) 0.3000(2) 0.0264(7) Uani 1 1 d D . .
C12 C -0.1312(3) -0.3958(2) 0.2524(2) 0.0224(7) Uani 1 1 d . A .
H12 H -0.1118 -0.3719 0.1827 0.027 Uiso 1 1 calc R . .
C13 C 0.2574(3) -0.0196(2) 0.0285(2) 0.0201(6) Uani 1 1 d . . .
C14 C 0.2900(3) 0.0238(2) 0.1021(2) 0.0238(7) Uani 1 1 d . . .
H14A H 0.3165 0.0930 0.0663 0.036 Uiso 1 1 calc R . .
H14B H 0.3539 -0.0194 0.1375 0.036 Uiso 1 1 calc R . .
H14C H 0.2203 0.0255 0.1495 0.036 Uiso 1 1 calc R . .
C15 C 0.1582(3) 0.0486(2) -0.0280(2) 0.0278(7) Uani 1 1 d . . .
H15A H 0.1845 0.1181 -0.0622 0.042 Uiso 1 1 calc R . .
H15B H 0.0873 0.0493 0.0186 0.042 Uiso 1 1 calc R . .
H15C H 0.1394 0.0221 -0.0763 0.042 Uiso 1 1 calc R . .
C16 C 0.3666(3) -0.0167(2) -0.0473(2) 0.0274(7) Uani 1 1 d . . .
H16A H 0.3913 0.0534 -0.0801 0.041 Uiso 1 1 calc R . .
H16B H 0.3467 -0.0414 -0.0966 0.041 Uiso 1 1 calc R . .
H16C H 0.4315 -0.0602 -0.0137 0.041 Uiso 1 1 calc R . .
C17 C 0.3056(3) -0.3939(2) 0.0737(2) 0.0247(7) Uani 1 1 d . . .
C18 C 0.3103(3) -0.3635(3) -0.0383(3) 0.0360(8) Uani 1 1 d . . .
H18A H 0.3567 -0.4159 -0.0588 0.054 Uiso 1 1 calc R . .
H18B H 0.3476 -0.2983 -0.0720 0.054 Uiso 1 1 calc R . .
H18C H 0.2295 -0.3569 -0.0557 0.054 Uiso 1 1 calc R . .
C19 C 0.2509(3) -0.4983(2) 0.1238(3) 0.0388(9) Uani 1 1 d . . .
H19A H 0.2998 -0.5485 0.1017 0.058 Uiso 1 1 calc R . .
H19B H 0.1706 -0.4932 0.1061 0.058 Uiso 1 1 calc R . .
H19C H 0.2475 -0.5195 0.1956 0.058 Uiso 1 1 calc R . .
C20 C 0.4314(3) -0.4041(3) 0.1021(3) 0.0470(10) Uani 1 1 d . . .
H20A H 0.4784 -0.4565 0.0821 0.070 Uiso 1 1 calc R . .
H20B H 0.4274 -0.4234 0.1738 0.070 Uiso 1 1 calc R . .
H20C H 0.4687 -0.3388 0.0688 0.070 Uiso 1 1 calc R . .
C21 C -0.2191(4) -0.5075(3) 0.5650(3) 0.0412(10) Uani 1 1 d . . .
C23 C -0.2817(3) -0.0031(2) 0.2977(2) 0.0174(6) Uani 1 1 d . . .
C24 C -0.3293(3) -0.0993(2) 0.3116(2) 0.0185(6) Uani 1 1 d . . .
C25 C -0.4553(3) -0.1086(2) 0.3285(2) 0.0204(6) Uani 1 1 d . . .
C26 C -0.5244(3) -0.0246(2) 0.3310(2) 0.0211(6) Uani 1 1 d . . .
H26 H -0.6079 -0.0297 0.3418 0.025 Uiso 1 1 calc R . .
C27 C -0.4796(3) 0.0713(2) 0.3186(2) 0.0187(6) Uani 1 1 d . . .
C28 C -0.3596(3) 0.0804(2) 0.3019(2) 0.0186(6) Uani 1 1 d . . .
H28 H -0.3281 0.1430 0.2929 0.022 Uiso 1 1 calc R . .
C29 C -0.1023(2) 0.0835(2) 0.2680(2) 0.0173(6) Uani 1 1 d . . .
C30 C -0.0508(3) 0.1446(2) 0.1756(2) 0.0211(6) Uani 1 1 d . . .
H30 H -0.0581 0.1297 0.1190 0.025 Uiso 1 1 calc R . .
C31 C 0.0112(3) 0.2272(2) 0.1661(2) 0.0211(6) Uani 1 1 d . . .
C32 C 0.0227(3) 0.2496(2) 0.2486(2) 0.0221(7) Uani 1 1 d . . .
H32 H 0.0648 0.3066 0.2418 0.027 Uiso 1 1 calc R . .
C33 C -0.0278(3) 0.1881(2) 0.3406(2) 0.0228(7) Uani 1 1 d . . .
C34 C -0.0911(2) 0.1048(2) 0.3503(2) 0.0207(6) Uani 1 1 d . . .
H34 H -0.1263 0.0631 0.4135 0.025 Uiso 1 1 calc R . .
C35 C -0.5073(3) -0.2101(2) 0.3440(2) 0.0227(7) Uani 1 1 d . . .
C36 C -0.4597(3) -0.2951(2) 0.4329(2) 0.0294(7) Uani 1 1 d . . .
H36A H -0.3730 -0.3007 0.4215 0.044 Uiso 1 1 calc R . .
H36B H -0.4914 -0.3598 0.4415 0.044 Uiso 1 1 calc R . .
H36C H -0.4845 -0.2792 0.4924 0.044 Uiso 1 1 calc R . .
C37 C -0.4734(3) -0.2380(2) 0.2513(2) 0.0297(8) Uani 1 1 d . . .
H37A H -0.3869 -0.2422 0.2365 0.045 Uiso 1 1 calc R . .
H37B H -0.5074 -0.1857 0.1951 0.045 Uiso 1 1 calc R . .
H37C H -0.5045 -0.3039 0.2633 0.045 Uiso 1 1 calc R . .
C38 C -0.6426(3) -0.2041(3) 0.3648(3) 0.0343(8) Uani 1 1 d . . .
H38A H -0.6754 -0.1502 0.3091 0.051 Uiso 1 1 calc R . .
H38B H -0.6660 -0.1888 0.4249 0.051 Uiso 1 1 calc R . .
H38C H -0.6731 -0.2694 0.3739 0.051 Uiso 1 1 calc R . .
C39 C -0.5683(3) 0.1579(2) 0.3244(2) 0.0229(7) Uani 1 1 d . . .
C40 C -0.5064(3) 0.2538(2) 0.3104(3) 0.0278(7) Uani 1 1 d . . .
H40A H -0.5661 0.3075 0.3146 0.042 Uiso 1 1 calc R . .
H40B H -0.4588 0.2771 0.2456 0.042 Uiso 1 1 calc R . .
H40C H -0.4547 0.2383 0.3622 0.042 Uiso 1 1 calc R . .
C41 C -0.6429(3) 0.1231(3) 0.4266(2) 0.0320(8) Uani 1 1 d . . .
H41A H -0.7002 0.1783 0.4309 0.048 Uiso 1 1 calc R . .
H41B H -0.5906 0.1058 0.4781 0.048 Uiso 1 1 calc R . .
H41C H -0.6854 0.0632 0.4356 0.048 Uiso 1 1 calc R . .
C42 C -0.6499(3) 0.1859(3) 0.2432(3) 0.0343(8) Uani 1 1 d . . .
H42A H -0.7066 0.2414 0.2474 0.051 Uiso 1 1 calc R . .
H42B H -0.6931 0.1264 0.2520 0.051 Uiso 1 1 calc R . .
H42C H -0.6022 0.2077 0.1784 0.051 Uiso 1 1 calc R . .
C43 C 0.0659(3) 0.2948(2) 0.0673(2) 0.0275(7) Uani 1 1 d . . .
C44 C -0.0176(3) 0.2098(3) 0.4306(3) 0.0303(8) Uani 1 1 d . . .

loop_
_atom_site_aniso_label
_atom_site_aniso_U_11
_atom_site_aniso_U_22
_atom_site_aniso_U_33
_atom_site_aniso_U_23
_atom_site_aniso_U_13
_atom_site_aniso_U_12
Cu1 0.01600(19) 0.01498(18) 0.0208(2) -0.00702(14) 0.00316(14) -0.00435(13)
F1 0.0524(14) 0.0548(14) 0.0300(12) 0.0112(10) -0.0135(10) -0.0189(11)
F2 0.0585(16) 0.0548(14) 0.0317(12) -0.0014(10) 0.0169(11) -0.0062(12)
F3 0.201(4) 0.0844(19) 0.0226(12) -0.0194(13) 0.0200(16) -0.107(2)
C22 0.024(3) 0.024(3) 0.034(2) -0.0096(19) -0.009(2) -0.002(3)
F4 0.056(4) 0.022(3) 0.036(4) -0.012(3) -0.006(3) -0.018(2)
F5 0.072(4) 0.059(3) 0.030(2) -0.030(2) 0.015(2) -0.042(2)
F6 0.037(3) 0.055(4) 0.079(4) -0.038(4) -0.033(3) 0.010(2)
C22X 0.024(3) 0.024(3) 0.034(2) -0.0096(19) -0.009(2) -0.002(3)
F4X 0.056(4) 0.022(3) 0.036(4) -0.012(3) -0.006(3) -0.018(2)
F5X 0.072(4) 0.059(3) 0.030(2) -0.030(2) 0.015(2) -0.042(2)
F6X 0.037(3) 0.055(4) 0.079(4) -0.038(4) -0.033(3) 0.010(2)
C22Y 0.024(3) 0.024(3) 0.034(2) -0.0096(19) -0.009(2) -0.002(3)
F4Y 0.056(4) 0.022(3) 0.036(4) -0.012(3) -0.006(3) -0.018(2)
F5Y 0.072(4) 0.059(3) 0.030(2) -0.030(2) 0.015(2) -0.042(2)
F6Y 0.037(3) 0.055(4) 0.079(4) -0.038(4) -0.033(3) 0.010(2)
F7 0.0274(11) 0.0596(14) 0.0366(12) 0.0025(10) 0.0009(9) -0.0123(10)
F8 0.0866(18) 0.0540(14) 0.0250(11) 0.0001(10) -0.0080(11) -0.0444(13)
F9 0.0660(16) 0.0206(10) 0.0602(15) 0.0054(10) 0.0104(12) -0.0021(10)
F10 0.132(3) 0.105(2) 0.0579(17) -0.0510(17) 0.0219(17) -0.087(2)
F11 0.163(3) 0.0734(19) 0.0611(18) -0.0398(15) -0.070(2) 0.039(2)
F12 0.0417(15) 0.165(3) 0.0766(19) -0.095(2) 0.0056(13) 0.0006(16)
O1 0.0157(10) 0.0154(10) 0.0221(11) -0.0054(9) 0.0021(8) -0.0027(8)
O2 0.0192(11) 0.0172(10) 0.0300(12) -0.0099(9) 0.0068(9) -0.0074(9)
N1 0.0203(13) 0.0144(12) 0.0171(13) -0.0036(10) 0.0013(10) -0.0043(10)
N2 0.0159(13) 0.0169(12) 0.0241(14) -0.0092(11) 0.0023(10) -0.0057(10)
C1 0.0180(15) 0.0161(14) 0.0122(14) -0.0031(12) -0.0025(11) -0.0008(11)
C2 0.0142(14) 0.0212(15) 0.0143(14) -0.0062(12) -0.0049(11) -0.0004(12)
C3 0.0163(14) 0.0215(15) 0.0169(15) -0.0081(12) -0.0043(12) -0.0023(12)
C4 0.0138(14) 0.0303(16) 0.0201(16) -0.0123(13) -0.0007(12) -0.0020(12)
C5 0.0179(15) 0.0237(15) 0.0201(16) -0.0109(13) -0.0056(12) 0.0033(12)
C6 0.0204(15) 0.0182(14) 0.0193(15) -0.0084(12) -0.0033(12) -0.0005(12)
C7 0.0204(15) 0.0125(13) 0.0182(15) -0.0032(12) 0.0005(12) -0.0028(11)
C8 0.0291(17) 0.0202(15) 0.0199(16) -0.0077(13) -0.0002(13) -0.0064(13)
C9 0.0326(18) 0.0186(15) 0.0201(16) -0.0025(13) 0.0000(13) -0.0083(13)
C10 0.0302(18) 0.0187(15) 0.0266(18) -0.0043(13) -0.0014(14) -0.0105(13)
C11 0.0300(18) 0.0236(16) 0.0281(18) -0.0112(14) -0.0022(14) -0.0072(14)
C12 0.0270(17) 0.0205(15) 0.0191(16) -0.0061(13) -0.0013(13) -0.0048(13)
C13 0.0162(15) 0.0221(15) 0.0196(16) -0.0052(13) 0.0013(12) -0.0050(12)
C14 0.0206(16) 0.0242(16) 0.0281(17) -0.0110(14) 0.0006(13) -0.0074(13)
C15 0.0261(17) 0.0233(16) 0.0274(18) -0.0003(14) -0.0043(14) -0.0059(13)
C16 0.0243(17) 0.0311(17) 0.0269(18) -0.0114(14) 0.0051(14) -0.0102(14)
C17 0.0215(16) 0.0295(17) 0.0290(18) -0.0188(14) -0.0034(13) 0.0039(13)
C18 0.038(2) 0.041(2) 0.035(2) -0.0244(17) 0.0029(16) 0.0014(16)
C19 0.048(2) 0.0263(18) 0.045(2) -0.0213(17) 0.0036(18) 0.0046(16)
C20 0.033(2) 0.053(2) 0.075(3) -0.047(2) -0.018(2) 0.0192(18)
C21 0.062(3) 0.034(2) 0.0257(19) -0.0049(16) 0.0034(18) -0.0316(19)
C23 0.0189(15) 0.0195(14) 0.0144(15) -0.0069(12) 0.0006(12) -0.0041(12)
C24 0.0187(15) 0.0193(14) 0.0168(15) -0.0074(12) 0.0034(12) -0.0038(12)
C25 0.0209(16) 0.0238(16) 0.0177(15) -0.0088(13) 0.0021(12) -0.0088(13)
C26 0.0164(15) 0.0271(16) 0.0216(16) -0.0110(13) 0.0013(12) -0.0056(13)
C27 0.0179(15) 0.0216(15) 0.0166(15) -0.0075(12) 0.0000(12) -0.0025(12)
C28 0.0200(15) 0.0176(14) 0.0194(15) -0.0083(12) 0.0007(12) -0.0042(12)
C29 0.0128(14) 0.0160(14) 0.0252(16) -0.0100(12) -0.0029(12) -0.0001(11)
C30 0.0166(15) 0.0201(15) 0.0267(17) -0.0081(13) -0.0041(12) -0.0012(12)
C31 0.0167(15) 0.0158(14) 0.0277(17) -0.0044(13) -0.0028(12) -0.0005(12)
C32 0.0132(15) 0.0171(15) 0.0370(19) -0.0104(14) -0.0050(13) -0.0007(12)
C33 0.0156(15) 0.0232(16) 0.0325(18) -0.0138(14) -0.0025(13) -0.0013(12)
C34 0.0147(15) 0.0204(15) 0.0259(17) -0.0091(13) 0.0022(12) -0.0012(12)
C35 0.0215(16) 0.0201(15) 0.0258(17) -0.0077(13) 0.0022(13) -0.0081(13)
C36 0.0316(19) 0.0254(16) 0.0293(18) -0.0079(14) 0.0033(14) -0.0115(14)
C37 0.038(2) 0.0254(17) 0.0290(18) -0.0122(14) -0.0002(15) -0.0140(15)
C38 0.0260(18) 0.0305(18) 0.046(2) -0.0124(16) 0.0011(16) -0.0125(15)
C39 0.0192(16) 0.0271(16) 0.0240(17) -0.0122(14) 0.0000(13) -0.0009(13)
C40 0.0234(17) 0.0250(16) 0.0377(19) -0.0169(15) 0.0018(14) -0.0005(13)
C41 0.0259(18) 0.0345(18) 0.037(2) -0.0180(16) 0.0063(15) -0.0023(15)
C42 0.034(2) 0.0322(18) 0.043(2) -0.0178(17) -0.0156(16) 0.0046(15)
C43 0.0287(18) 0.0190(16) 0.0331(19) -0.0054(14) -0.0058(14) -0.0066(13)
C44 0.0303(19) 0.0308(18) 0.036(2) -0.0190(16) -0.0008(15) -0.0078(15)

loop_
_atom_type_symbol
_atom_type_description
_atom_type_scat_dispersion_real
_atom_type_scat_dispersion_imag
_atom_type_scat_source
C C 0.0033 0.0016 'International Tables Vol C Tables 4.2.6.8 and 6.1.1.4'
H H 0.0000 0.0000 'International Tables Vol C Tables 4.2.6.8 and 6.1.1.4'
N N 0.0061 0.0033 'International Tables Vol C Tables 4.2.6.8 and 6.1.1.4'
O O 0.0106 0.0060 'International Tables Vol C Tables 4.2.6.8 and 6.1.1.4'
F F 0.0171 0.0103 'International Tables Vol C Tables 4.2.6.8 and 6.1.1.4'
Cu Cu 0.3201 1.2651 'International Tables Vol C Tables 4.2.6.8 and 6.1.1.4'

loop_
_geom_angle_atom_site_label_1
_geom_angle_atom_site_label_2
_geom_angle_atom_site_label_3
_geom_angle
_geom_angle_site_symmetry_1
_geom_angle_site_symmetry_3
_geom_angle_publ_flag
N1 Cu1 N2 175.01(10) . . ?
N1 Cu1 O2 94.19(9) . . ?
N2 Cu1 O2 83.63(9) . . ?
N1 Cu1 O1 83.82(9) . . ?
N2 Cu1 O1 99.62(9) . . ?
O2 Cu1 O1 162.25(9) . . ?
F4 C22 F6 107.2(6) . . ?
F4 C22 F5 108.9(6) . . ?
F6 C22 F5 103.1(6) . . ?
F4 C22 C11 116.1(6) . . ?
F6 C22 C11 106.7(6) . . ?
F5 C22 C11 113.9(5) . . ?
F4X C22X F6X 106.1(7) . . ?
F4X C22X F5X 106.5(7) . . ?
F6X C22X F5X 102.2(7) . . ?
F4X C22X C11 109.7(7) . . ?
F6X C22X C11 116.5(7) . . ?
F5X C22X C11 115.1(6) . . ?
F4Y C22Y F6Y 114.1(11) . . ?
F4Y C22Y F5Y 109.1(11) . . ?
F6Y C22Y F5Y 100.7(9) . . ?
F4Y C22Y C11 108.5(9) . . ?
F6Y C22Y C11 111.9(11) . . ?
F5Y C22Y C11 112.5(10) . . ?
C2 O1 Cu1 111.78(17) . . ?
C24 O2 Cu1 112.62(17) . . ?
C1 N1 C7 123.0(2) . . ?
C1 N1 Cu1 112.96(18) . . ?
C7 N1 Cu1 122.53(19) . . ?
C23 N2 C29 119.9(2) . . ?
C23 N2 Cu1 112.87(18) . . ?
C29 N2 Cu1 127.18(18) . . ?
N1 C1 C6 126.7(3) . . ?
N1 C1 C2 112.7(2) . . ?
C6 C1 C2 120.6(2) . . ?
O1 C2 C3 123.7(2) . . ?
O1 C2 C1 117.5(2) . . ?
C3 C2 C1 118.8(2) . . ?
C4 C3 C2 116.8(3) . . ?
C4 C3 C13 122.4(3) . . ?
C2 C3 C13 120.7(2) . . ?
C3 C4 C5 125.3(3) . . ?
C6 C5 C4 118.1(3) . . ?
C6 C5 C17 123.6(3) . . ?
C4 C5 C17 118.3(3) . . ?
C5 C6 C1 120.3(3) . . ?
C12 C7 C8 119.3(3) . . ?
C12 C7 N1 122.3(3) . . ?
C8 C7 N1 118.2(3) . . ?
C9 C8 C7 120.3(3) . . ?
C8 C9 C10 120.8(3) . . ?
C8 C9 C21 120.5(3) . . ?
C10 C9 C21 118.7(3) . . ?
C11 C10 C9 118.6(3) . . ?
C10 C11 C12 121.3(3) . . ?
C10 C11 C22Y 121.5(6) . . ?
C12 C11 C22Y 116.8(6) . . ?
C10 C11 C22 118.8(4) . . ?
C12 C11 C22 119.7(4) . . ?
C22Y C11 C22 12.7(7) . . ?
C10 C11 C22X 117.9(4) . . ?
C12 C11 C22X 120.2(4) . . ?
C22Y C11 C22X 3.8(7) . . ?
C22 C11 C22X 13.9(6) . . ?
C7 C12 C11 119.7(3) . . ?
C3 C13 C16 111.4(2) . . ?
C3 C13 C15 109.1(2) . . ?
C16 C13 C15 107.4(3) . . ?
C3 C13 C14 111.0(2) . . ?
C16 C13 C14 108.2(2) . . ?
C15 C13 C14 109.7(2) . . ?
C5 C17 C18 109.3(3) . . ?
C5 C17 C20 109.0(2) . . ?
C18 C17 C20 110.2(3) . . ?
C5 C17 C19 112.0(3) . . ?
C18 C17 C19 108.0(3) . . ?
C20 C17 C19 108.4(3) . . ?
F3 C21 F2 108.1(3) . . ?
F3 C21 F1 106.7(3) . . ?
F2 C21 F1 104.8(3) . . ?
F3 C21 C9 113.3(3) . . ?
F2 C21 C9 112.5(3) . . ?
F1 C21 C9 111.0(3) . . ?
N2 C23 C28 126.6(3) . . ?
N2 C23 C24 113.3(2) . . ?
C28 C23 C24 120.1(3) . . ?
O2 C24 C25 123.6(3) . . ?
O2 C24 C23 116.8(2) . . ?
C25 C24 C23 119.6(3) . . ?
C26 C25 C24 116.9(3) . . ?
C26 C25 C35 122.8(3) . . ?
C24 C25 C35 120.3(3) . . ?
C25 C26 C27 124.8(3) . . ?
C28 C27 C26 118.3(3) . . ?
C28 C27 C39 123.1(3) . . ?
C26 C27 C39 118.5(3) . . ?
C27 C28 C23 120.4(3) . . ?
C34 C29 C30 120.0(3) . . ?
C34 C29 N2 120.2(3) . . ?
C30 C29 N2 119.8(3) . . ?
C31 C30 C29 119.9(3) . . ?
C30 C31 C32 120.6(3) . . ?
C30 C31 C43 120.8(3) . . ?
C32 C31 C43 118.6(3) . . ?
C33 C32 C31 119.3(3) . . ?
C32 C33 C34 120.2(3) . . ?
C32 C33 C44 120.8(3) . . ?
C34 C33 C44 119.0(3) . . ?
C29 C34 C33 120.0(3) . . ?
C38 C35 C36 107.7(3) . . ?
C38 C35 C25 111.3(2) . . ?
C36 C35 C25 109.7(3) . . ?
C38 C35 C37 108.1(3) . . ?
C36 C35 C37 109.3(3) . . ?
C25 C35 C37 110.6(2) . . ?
C27 C39 C40 111.9(2) . . ?
C27 C39 C42 110.0(2) . . ?
C40 C39 C42 107.8(3) . . ?
C27 C39 C41 108.9(2) . . ?
C40 C39 C41 108.5(3) . . ?
C42 C39 C41 109.7(3) . . ?
F9 C43 F8 106.1(3) . . ?
F9 C43 F7 105.9(3) . . ?
F8 C43 F7 106.3(3) . . ?
F9 C43 C31 112.8(3) . . ?
F8 C43 C31 112.8(2) . . ?
F7 C43 C31 112.4(3) . . ?
F12 C44 F11 108.0(3) . . ?
F12 C44 F10 105.3(3) . . ?
F11 C44 F10 104.4(3) . . ?
F12 C44 C33 113.0(3) . . ?
F11 C44 C33 112.7(3) . . ?
F10 C44 C33 112.8(3) . . ?

loop_
_geom_bond_atom_site_label_1
_geom_bond_atom_site_label_2
_geom_bond_distance
_geom_bond_site_symmetry_2
_geom_bond_publ_flag
Cu1 N1 1.925(2) . ?
Cu1 N2 1.929(2) . ?
Cu1 O2 1.932(2) . ?
Cu1 O1 1.9318(19) . ?
F1 C21 1.347(4) . ?
F2 C21 1.342(4) . ?
F3 C21 1.318(4) . ?
C22 F4 1.326(7) . ?
C22 F6 1.341(7) . ?
C22 F5 1.348(7) . ?
C22 C11 1.511(6) . ?
C22X F4X 1.329(8) . ?
C22X F6X 1.345(8) . ?
C22X F5X 1.351(8) . ?
C22X C11 1.517(7) . ?
C22Y F4Y 1.311(9) . ?
C22Y F6Y 1.328(9) . ?
C22Y F5Y 1.335(9) . ?
C22Y C11 1.498(8) . ?
F7 C43 1.333(4) . ?
F8 C43 1.333(4) . ?
F9 C43 1.326(4) . ?
F10 C44 1.321(4) . ?
F11 C44 1.301(4) . ?
F12 C44 1.295(4) . ?
O1 C2 1.299(3) . ?
O2 C24 1.297(3) . ?
N1 C1 1.343(4) . ?
N1 C7 1.415(3) . ?
N2 C23 1.345(4) . ?
N2 C29 1.429(3) . ?
C1 C6 1.415(4) . ?
C1 C2 1.456(4) . ?
C2 C3 1.433(4) . ?
C3 C4 1.370(4) . ?
C3 C13 1.535(4) . ?
C4 C5 1.433(4) . ?
C5 C6 1.364(4) . ?
C5 C17 1.532(4) . ?
C7 C12 1.388(4) . ?
C7 C8 1.390(4) . ?
C8 C9 1.386(4) . ?
C9 C10 1.388(4) . ?
C9 C21 1.495(5) . ?
C10 C11 1.382(4) . ?
C11 C12 1.391(4) . ?
C13 C16 1.536(4) . ?
C13 C15 1.537(4) . ?
C13 C14 1.538(4) . ?
C17 C18 1.534(5) . ?
C17 C20 1.534(5) . ?
C17 C19 1.539(5) . ?
C23 C28 1.419(4) . ?
C23 C24 1.455(4) . ?
C24 C25 1.434(4) . ?
C25 C26 1.368(4) . ?
C25 C35 1.542(4) . ?
C26 C27 1.443(4) . ?
C27 C28 1.367(4) . ?
C27 C39 1.526(4) . ?
C29 C34 1.381(4) . ?
C29 C30 1.390(4) . ?
C30 C31 1.387(4) . ?
C31 C32 1.394(4) . ?
C31 C43 1.494(4) . ?
C32 C33 1.383(4) . ?
C33 C34 1.401(4) . ?
C33 C44 1.492(4) . ?
C35 C38 1.530(4) . ?
C35 C36 1.535(5) . ?
C35 C37 1.544(4) . ?
C39 C40 1.534(4) . ?
C39 C42 1.536(4) . ?
C39 C41 1.543(4) . ?
